data_4107199
loop_
_publ_author_name
'Guohong Zou'
'Ning Ye'
'Ling Huang'
'Xinsong Lin'

_publ_contact_author_address
;
Fujian Institute of Research on the Structure of Matter,
Chinese Academy of Sciences
Fuzhou, Fujian
350002
People's Republic of China
;
_publ_contact_author_email nye@fjirsm.ac.cn
_publ_contact_author_fax +86-591-83776076
_publ_contact_author_name 'Ning Ye'
_publ_contact_author_phone +86-591-83776076
_publ_section_title
;
 Alkaline-Alkaline Earth Fluoride Carbonate Crystals ABCO3F (A = K, Rb,
 Cs; B = Ca, Sr, Ba) as Nonlinear Optical Materials
;
_journal_name_full 'Journal of the American Chemical Society'
_journal_page_first 20001
_journal_page_last 20007
_journal_paper_doi 10.1021/ja209276a
_journal_volume 133
_journal_year 2011
_chemical_formula_sum 'C F K O3 Sr'
_chemical_formula_weight 205.73
_chemical_name_systematic
; 
 ? 
;
_space_group_IT_number 187
_symmetry_cell_setting hexagonal
_symmetry_space_group_name_Hall 'P -6 2'
_symmetry_space_group_name_H-M 'P -6 m 2'
_atom_sites_solution_primary direct
_atom_sites_solution_secondary difmap
_audit_creation_method SHELXL-97
_audit_update_record
;
2011-08-19 # Formatted by publCIF
;
_cell_angle_alpha 90.00
_cell_angle_beta 90.00
_cell_angle_gamma 120.00
_cell_formula_units_Z 1
_cell_length_a 5.2598(5)
_cell_length_b 5.2598(5)
_cell_length_c 4.6956(11)
_cell_measurement_reflns_used 376
_cell_measurement_temperature 293(2)
_cell_measurement_theta_max 27.4354
_cell_measurement_theta_min 4.3404
_cell_volume 112.50(3)
_computing_cell_refinement 'CrystalClear (Rigaku Inc., 2008)'
_computing_data_collection 'CrystalClear (Rigaku Inc., 2008)'
_computing_data_reduction 'CrystalClear (Rigaku Inc., 2008)'
_computing_molecular_graphics 'SHELXL-97 (Sheldrick, 1997)'
_computing_publication_material 'SHELXL-97 (Sheldrick, 1997)'
_computing_structure_refinement 'SHELXL-97 (Sheldrick, 1997)'
_computing_structure_solution 'SHELXS-97 (Sheldrick, 1990)'
_diffrn_ambient_temperature 293(2)
_diffrn_detector_area_resol_mean 14.6306
_diffrn_measured_fraction_theta_full 1.000
_diffrn_measured_fraction_theta_max 1.000
_diffrn_measurement_device
;
Mercury70 (2x2 bin mode)
;
_diffrn_measurement_method CCD_Profile_fitting
_diffrn_radiation_monochromator graphite
_diffrn_radiation_source 'fine-focus sealed tube'
_diffrn_radiation_type MoK\a
_diffrn_radiation_wavelength 0.71073
_diffrn_reflns_av_R_equivalents 0.0368
_diffrn_reflns_av_sigmaI/netI 0.0390
_diffrn_reflns_limit_h_max 6
_diffrn_reflns_limit_h_min -6
_diffrn_reflns_limit_k_max 6
_diffrn_reflns_limit_k_min -5
_diffrn_reflns_limit_l_max 6
_diffrn_reflns_limit_l_min -6
_diffrn_reflns_number 884
_diffrn_reflns_theta_full 27.43
_diffrn_reflns_theta_max 27.43
_diffrn_reflns_theta_min 4.34
_diffrn_standards_decay_% o
_diffrn_standards_interval_count none
_diffrn_standards_interval_time none
_exptl_absorpt_coefficient_mu 12.809
_exptl_absorpt_correction_T_max 1.0000
_exptl_absorpt_correction_T_min 0.6860
_exptl_absorpt_correction_type multi-scan
_exptl_crystal_colour White
_exptl_crystal_density_diffrn 3.037
_exptl_crystal_description Prism
_exptl_crystal_F_000 96
_exptl_crystal_size_max 0.1500
_exptl_crystal_size_mid 0.1500
_exptl_crystal_size_min 0.0500
_refine_diff_density_max 0.270
_refine_diff_density_min -0.323
_refine_diff_density_rms 0.114
_refine_ls_abs_structure_details 'Flack H D (1983), Acta Cryst. A39, 876-881'
_refine_ls_abs_structure_Flack 0.041(17)
_refine_ls_extinction_coef 0.068(13)
_refine_ls_extinction_expression Fc^*^=kFc[1+0.001xFc^2^\l^3^/sin(2\q)]^-1/4^
_refine_ls_extinction_method SHELXL
_refine_ls_goodness_of_fit_ref 0.891
_refine_ls_matrix_type full
_refine_ls_number_parameters 14
_refine_ls_number_reflns 128
_refine_ls_number_restraints 0
_refine_ls_restrained_S_all 0.891
_refine_ls_R_factor_all 0.0152
_refine_ls_R_factor_gt 0.0152
_refine_ls_shift/su_max 0.000
_refine_ls_shift/su_mean 0.000
_refine_ls_structure_factor_coef Fsqd
_refine_ls_weighting_details 'calc w=1/[\s^2^(Fo^2^)+(0.0000P)^2^+0.0000P] where P=(Fo^2^+2Fc^2^)/3'
_refine_ls_weighting_scheme calc
_refine_ls_wR_factor_gt 0.0267
_refine_ls_wR_factor_ref 0.0267
_reflns_number_gt 128
_reflns_number_total 128
_reflns_threshold_expression >2sigma(I)
_cod_data_source_file ja209276a_si_002_2.cif
_cod_data_source_block KSrCO3F
_cod_database_code 4107199

loop_
_symmetry_equiv_pos_as_xyz
'x, y, z'
'-y, x-y, z'
'-x+y, -x, z'
'x, y, -z'
'-y, x-y, -z'
'-x+y, -x, -z'
'-y, -x, z'
'-x+y, y, z'
'x, x-y, z'
'-y, -x, -z'
'-x+y, y, -z'
'x, x-y, -z'

loop_
_atom_site_label
_atom_site_type_symbol
_atom_site_fract_x
_atom_site_fract_y
_atom_site_fract_z
_atom_site_U_iso_or_equiv
_atom_site_adp_type
_atom_site_occupancy
_atom_site_symmetry_multiplicity
_atom_site_calc_flag
_atom_site_refinement_flags
Sr1 Sr 0.6667 0.3333 0.5000 0.0094(3) Uani 1 12 d S
K1 K 1.0000 0.0000 0.0000 0.0247(5) Uani 1 12 d S
F1 F 0.6667 0.3333 0.0000 0.0575(15) Uani 1 12 d S
O1 O 0.6168(8) 0.8084(4) 0.5000 0.0264(11) Uani 1 4 d S
C1 C 0.3333 0.6667 0.5000 0.0177(19) Uani 1 12 d S

loop_
_atom_site_aniso_label
_atom_site_aniso_U_11
_atom_site_aniso_U_22
_atom_site_aniso_U_33
_atom_site_aniso_U_23
_atom_site_aniso_U_13
_atom_site_aniso_U_12
Sr1 0.0094(3) 0.0094(3) 0.0095(3) 0.000 0.000 0.00468(15)
K1 0.0275(7) 0.0275(7) 0.0191(10) 0.000 0.000 0.0137(3)
F1 0.079(2) 0.079(2) 0.014(2) 0.000 0.000 0.0397(12)
O1 0.010(3) 0.0112(15) 0.058(2) 0.000 0.000 0.0049(13)
C1 0.010(3) 0.010(3) 0.032(5) 0.000 0.000 0.0052(14)

loop_
_atom_type_symbol
_atom_type_description
_atom_type_scat_dispersion_real
_atom_type_scat_dispersion_imag
_atom_type_scat_source
C C 0.0033 0.0016 'International Tables Vol C Tables 4.2.6.8 and 6.1.1.4'
O O 0.0106 0.0060 'International Tables Vol C Tables 4.2.6.8 and 6.1.1.4'
F F 0.0171 0.0103 'International Tables Vol C Tables 4.2.6.8 and 6.1.1.4'
K K 0.2009 0.2494 'International Tables Vol C Tables 4.2.6.8 and 6.1.1.4'
Sr Sr -1.5307 3.2498 'International Tables Vol C Tables 4.2.6.8 and 6.1.1.4'

loop_
_geom_angle_atom_site_label_1
_geom_angle_atom_site_label_2
_geom_angle_atom_site_label_3
_geom_angle
_geom_angle_site_symmetry_1
_geom_angle_site_symmetry_3
F1 Sr1 F1 180.0 1_556 .
F1 Sr1 O1 90.0 1_556 3_665
F1 Sr1 O1 90.0 . 3_665
F1 Sr1 O1 90.0 1_556 2_655
F1 Sr1 O1 90.0 . 2_655
O1 Sr1 O1 120.0 3_665 2_655
F1 Sr1 O1 90.0 1_556 .
F1 Sr1 O1 90.0 . .
O1 Sr1 O1 120.000(1) 3_665 .
O1 Sr1 O1 120.000(1) 2_655 .
F1 Sr1 O1 90.0 1_556 1_545
F1 Sr1 O1 90.0 . 1_545
O1 Sr1 O1 69.88(17) 3_665 1_545
O1 Sr1 O1 50.12(17) 2_655 1_545
O1 Sr1 O1 170.12(17) . 1_545
F1 Sr1 O1 90.0 1_556 2_765
F1 Sr1 O1 90.0 . 2_765
O1 Sr1 O1 50.12(17) 3_665 2_765
O1 Sr1 O1 170.12(17) 2_655 2_765
O1 Sr1 O1 69.88(17) . 2_765
O1 Sr1 O1 120.0 1_545 2_765
F1 Sr1 O1 90.0 1_556 3_565
F1 Sr1 O1 90.0 . 3_565
O1 Sr1 O1 170.12(17) 3_665 3_565
O1 Sr1 O1 69.88(17) 2_655 3_565
O1 Sr1 O1 50.12(17) . 3_565
O1 Sr1 O1 120.000(1) 1_545 3_565
O1 Sr1 O1 120.0 2_765 3_565
F1 Sr1 C1 90.0 1_556 1_655
F1 Sr1 C1 90.0 . 1_655
O1 Sr1 C1 25.06(8) 3_665 1_655
O1 Sr1 C1 145.06(8) 2_655 1_655
O1 Sr1 C1 94.94(8) . 1_655
O1 Sr1 C1 94.94(8) 1_545 1_655
O1 Sr1 C1 25.06(8) 2_765 1_655
O1 Sr1 C1 145.06(8) 3_565 1_655
F1 Sr1 C1 90.0 1_556 1_545
F1 Sr1 C1 90.0 . 1_545
O1 Sr1 C1 94.94(8) 3_665 1_545
O1 Sr1 C1 25.06(8) 2_655 1_545
O1 Sr1 C1 145.06(8) . 1_545
O1 Sr1 C1 25.06(8) 1_545 1_545
O1 Sr1 C1 145.06(8) 2_765 1_545
O1 Sr1 C1 94.94(8) 3_565 1_545
C1 Sr1 C1 120.0 1_655 1_545
F1 Sr1 C1 90.0 1_556 .
F1 Sr1 C1 90.0 . .
O1 Sr1 C1 145.06(8) 3_665 .
O1 Sr1 C1 94.94(8) 2_655 .
O1 Sr1 C1 25.06(8) . .
O1 Sr1 C1 145.06(8) 1_545 .
O1 Sr1 C1 94.94(8) 2_765 .
O1 Sr1 C1 25.06(8) 3_565 .
C1 Sr1 C1 120.0 1_655 .
C1 Sr1 C1 120.0 1_545 .
F1 Sr1 K1 127.709(7) 1_556 1_455
F1 Sr1 K1 52.291(7) . 1_455
O1 Sr1 K1 135.78(4) 3_665 1_455
O1 Sr1 K1 49.57(5) 2_655 1_455
O1 Sr1 K1 86.09(7) . 1_455
O1 Sr1 K1 86.09(7) 1_545 1_455
O1 Sr1 K1 135.78(4) 2_765 1_455
O1 Sr1 K1 49.57(5) 3_565 1_455
C1 Sr1 K1 142.291(7) 1_655 1_455
C1 Sr1 K1 66.699(2) 1_545 1_455
C1 Sr1 K1 66.699(2) . 1_455
O1 K1 O1 145.28(5) 1_544 3_665
O1 K1 O1 145.28(5) 1_544 2_755
O1 K1 O1 62.23(10) 3_665 2_755
O1 K1 O1 62.23(10) 1_544 2_754
O1 K1 O1 145.28(5) 3_665 2_754
O1 K1 O1 106.73(12) 2_755 2_754
O1 K1 O1 106.73(12) 1_544 1_545
O1 K1 O1 62.23(10) 3_665 1_545
O1 K1 O1 62.23(10) 2_755 1_545
O1 K1 O1 145.28(5) 2_754 1_545
O1 K1 O1 62.23(10) 1_544 3_664
O1 K1 O1 106.73(12) 3_665 3_664
O1 K1 O1 145.28(5) 2_755 3_664
O1 K1 O1 62.23(10) 2_754 3_664
O1 K1 O1 145.28(5) 1_545 3_664
O1 K1 F1 72.64(3) 1_544 .
O1 K1 F1 72.64(3) 3_665 .
O1 K1 F1 126.63(6) 2_755 .
O1 K1 F1 126.63(6) 2_754 .
O1 K1 F1 72.64(3) 1_545 .
O1 K1 F1 72.64(3) 3_664 .
O1 K1 F1 126.63(6) 1_544 1_655
O1 K1 F1 72.64(3) 3_665 1_655
O1 K1 F1 72.64(3) 2_755 1_655
O1 K1 F1 72.64(3) 2_754 1_655
O1 K1 F1 126.63(6) 1_545 1_655
O1 K1 F1 72.64(3) 3_664 1_655
F1 K1 F1 120.0 . 1_655
O1 K1 F1 72.64(3) 1_544 1_545
O1 K1 F1 126.63(6) 3_665 1_545
O1 K1 F1 72.64(3) 2_755 1_545
O1 K1 F1 72.64(3) 2_754 1_545
O1 K1 F1 72.64(3) 1_545 1_545
O1 K1 F1 126.63(6) 3_664 1_545
F1 K1 F1 120.0 . 1_545
F1 K1 F1 120.0 1_655 1_545
O1 K1 Sr1 164.34(6) 1_544 1_655
O1 K1 Sr1 43.376(7) 3_665 1_655
O1 K1 Sr1 43.376(7) 2_755 1_655
O1 K1 Sr1 104.76(4) 2_754 1_655
O1 K1 Sr1 88.92(6) 1_545 1_655
O1 K1 Sr1 104.76(4) 3_664 1_655
F1 K1 Sr1 113.301(2) . 1_655
F1 K1 Sr1 37.709(7) 1_655 1_655
F1 K1 Sr1 113.301(2) 1_545 1_655
O1 K1 Sr1 43.376(7) 1_544 1_544
O1 K1 Sr1 164.34(6) 3_665 1_544
O1 K1 Sr1 104.76(4) 2_755 1_544
O1 K1 Sr1 43.376(7) 2_754 1_544
O1 K1 Sr1 104.76(4) 1_545 1_544
O1 K1 Sr1 88.92(6) 3_664 1_544
F1 K1 Sr1 113.301(2) . 1_544
F1 K1 Sr1 113.301(2) 1_655 1_544
F1 K1 Sr1 37.709(7) 1_545 1_544
Sr1 K1 Sr1 133.398(5) 1_655 1_544
O1 K1 Sr1 43.376(6) 1_544 1_554
O1 K1 Sr1 104.76(4) 3_665 1_554
O1 K1 Sr1 164.34(6) 2_755 1_554
O1 K1 Sr1 88.92(6) 2_754 1_554
O1 K1 Sr1 104.76(4) 1_545 1_554
O1 K1 Sr1 43.376(7) 3_664 1_554
F1 K1 Sr1 37.709(7) . 1_554
F1 K1 Sr1 113.301(2) 1_655 1_554
F1 K1 Sr1 113.301(2) 1_545 1_554
Sr1 K1 Sr1 133.398(5) 1_655 1_554
Sr1 K1 Sr1 86.493(10) 1_544 1_554
Sr1 F1 Sr1 180.0 1_554 .
Sr1 F1 K1 90.0 1_554 .
Sr1 F1 K1 90.0 . .
Sr1 F1 K1 90.0 1_554 1_565
Sr1 F1 K1 90.0 . 1_565
K1 F1 K1 120.0 . 1_565
Sr1 F1 K1 90.0 1_554 1_455
Sr1 F1 K1 90.0 . 1_455
K1 F1 K1 120.0 . 1_455
K1 F1 K1 120.0 1_565 1_455
C1 O1 Sr1 94.94(8) . 1_565
C1 O1 Sr1 94.94(8) . .
Sr1 O1 Sr1 170.12(16) 1_565 .
C1 O1 K1 126.63(6) . 1_566
Sr1 O1 K1 87.05(5) 1_565 1_566
Sr1 O1 K1 87.05(5) . 1_566
C1 O1 K1 126.63(6) . 1_565
Sr1 O1 K1 87.05(5) 1_565 1_565
Sr1 O1 K1 87.05(5) . 1_565
K1 O1 K1 106.73(12) 1_566 1_565
O1 C1 O1 120.000(1) 2_665 3_565
O1 C1 O1 120.000(1) 2_665 .
O1 C1 O1 120.0 3_565 .
O1 C1 Sr1 60.0 2_665 1_455
O1 C1 Sr1 60.0 3_565 1_455
O1 C1 Sr1 180.0 . 1_455
O1 C1 Sr1 60.0 2_665 1_565
O1 C1 Sr1 180.0 3_565 1_565
O1 C1 Sr1 60.0 . 1_565
Sr1 C1 Sr1 120.0 1_455 1_565
O1 C1 Sr1 180.0 2_665 .
O1 C1 Sr1 60.0 3_565 .
O1 C1 Sr1 60.0 . .
Sr1 C1 Sr1 120.0 1_455 .
Sr1 C1 Sr1 120.0 1_565 .

loop_
_geom_bond_atom_site_label_1
_geom_bond_atom_site_label_2
_geom_bond_distance
_geom_bond_site_symmetry_2
Sr1 F1 2.3478(5) 1_556
Sr1 F1 2.3478(5) .
Sr1 O1 2.6397(4) 3_665
Sr1 O1 2.6397(4) 2_655
Sr1 O1 2.6397(4) .
Sr1 O1 2.6397(4) 1_545
Sr1 O1 2.6397(4) 2_765
Sr1 O1 2.6397(4) 3_565
Sr1 C1 3.0367(3) 1_655
Sr1 C1 3.0367(3) 1_545
Sr1 C1 3.0367(3) .
Sr1 K1 3.8385(4) 1_455
K1 O1 2.926(2) 1_544
K1 O1 2.926(2) 3_665
K1 O1 2.926(2) 2_755
K1 O1 2.926(2) 2_754
K1 O1 2.926(2) 1_545
K1 O1 2.926(2) 3_664
K1 F1 3.0367(3) .
K1 F1 3.0367(3) 1_655
K1 F1 3.0367(3) 1_545
K1 Sr1 3.8385(4) 1_655
K1 Sr1 3.8385(4) 1_544
K1 Sr1 3.8385(4) 1_554
F1 Sr1 2.3478(5) 1_554
F1 K1 3.0367(3) 1_565
F1 K1 3.0367(3) 1_455
O1 C1 1.291(4) .
O1 Sr1 2.6397(4) 1_565
O1 K1 2.926(2) 1_566
O1 K1 2.926(2) 1_565
C1 O1 1.291(4) 2_665
C1 O1 1.291(4) 3_565
C1 Sr1 3.0367(3) 1_455
C1 Sr1 3.0367(3) 1_565
